data_4517587
loop_
_publ_author_name
'Shah, Syed Raza'
'Shah, Zarbad'
'Khiat, Mohammed'
'Khan, Ajmal'
'Hill, Leila R.'
'Khan, Shakeel'
'Hussain, Javid'
'Csuk, Ren\'e'
'Anwar, Muhammad U.'
'Al-Harrasi, Ahmed'

_publ_section_title
;
 Complexes of N- and O-Donor Ligands as Potential Urease Inhibitors
;
_journal_name_full 'ACS Omega'
_journal_paper_doi 10.1021/acsomega.0c01089
_journal_year 2020
_chemical_formula_moiety 'C14 H24.64 N7 O13 Zn'
_chemical_formula_sum 'C14 H24.64 N7 O13 Zn'
_chemical_formula_weight 564.42
_space_group_crystal_system monoclinic
_space_group_IT_number 14
_space_group_name_Hall '-P 2yn'
_space_group_name_H-M_alt 'P 1 21/n 1'
_atom_sites_solution_hydrogens mixed
_audit_creation_method SHELXL-2016/6
_cell_angle_alpha 90
_cell_angle_beta 107.654(2)
_cell_angle_gamma 90
_cell_formula_units_Z 4
_cell_length_a 11.5555(6)
_cell_length_b 11.0401(6)
_cell_length_c 18.0417(8)
_cell_measurement_reflns_used 9879
_cell_measurement_temperature 296(2)
_cell_measurement_theta_max 26.44
_cell_measurement_theta_min 3.00
_cell_volume 2193.25(19)
_computing_cell_refinement 'Bruker SAINT'
_computing_data_collection 'Bruker APEX2'
_computing_data_reduction 'Bruker SAINT'
_computing_molecular_graphics 'Bruker SHELXTL'
_computing_publication_material 'Bruker SHELXTL'
_computing_structure_refinement 'SHELXL-2014 (Sheldrick 2014)'
_computing_structure_solution 'SHELXS-97 (Sheldrick 2008)'
_diffrn_ambient_temperature 296(2)
_diffrn_measured_fraction_theta_full 0.998
_diffrn_measured_fraction_theta_max 0.997
_diffrn_measurement_device_type 'Bruker APEX-II CCD'
_diffrn_measurement_method '\f and \w scans'
_diffrn_radiation_type MoK\a
_diffrn_radiation_wavelength 0.71073
_diffrn_reflns_av_R_equivalents 0.0582
_diffrn_reflns_av_unetI/netI 0.0207
_diffrn_reflns_Laue_measured_fraction_full 0.998
_diffrn_reflns_Laue_measured_fraction_max 0.997
_diffrn_reflns_limit_h_max 14
_diffrn_reflns_limit_h_min -14
_diffrn_reflns_limit_k_max 13
_diffrn_reflns_limit_k_min -13
_diffrn_reflns_limit_l_max 22
_diffrn_reflns_limit_l_min -22
_diffrn_reflns_number 67201
_diffrn_reflns_point_group_measured_fraction_full 0.998
_diffrn_reflns_point_group_measured_fraction_max 0.997
_diffrn_reflns_theta_full 25.242
_diffrn_reflns_theta_max 26.492
_diffrn_reflns_theta_min 3.003
_exptl_absorpt_coefficient_mu 1.203
_exptl_absorpt_correction_T_max 0.7454
_exptl_absorpt_correction_T_min 0.5647
_exptl_absorpt_correction_type multi-scan
_exptl_absorpt_process_details sadabs
_exptl_crystal_colour colorless
_exptl_crystal_density_diffrn 1.709
_exptl_crystal_description plate
_exptl_crystal_F_000 1167
_exptl_crystal_size_max 0.45
_exptl_crystal_size_mid 0.21
_exptl_crystal_size_min 0.15
_refine_diff_density_max 0.324
_refine_diff_density_min -0.549
_refine_diff_density_rms 0.072
_refine_ls_extinction_method none
_refine_ls_goodness_of_fit_ref 1.092
_refine_ls_hydrogen_treatment mixed
_refine_ls_matrix_type full
_refine_ls_number_parameters 386
_refine_ls_number_reflns 4533
_refine_ls_number_restraints 13
_refine_ls_restrained_S_all 1.091
_refine_ls_R_factor_all 0.0453
_refine_ls_R_factor_gt 0.0350
_refine_ls_shift/su_max 0.001
_refine_ls_shift/su_mean 0.000
_refine_ls_structure_factor_coef Fsqd
_refine_ls_weighting_details 'w=1/[\s^2^(Fo^2^)+(0.1000P)^2^] where P=(Fo^2^+2Fc^2^)/3'
_refine_ls_weighting_scheme calc
_refine_ls_wR_factor_gt 0.1200
_refine_ls_wR_factor_ref 0.1319
_reflns_Friedel_coverage 0.000
_reflns_number_gt 3834
_reflns_number_total 4533
_reflns_threshold_expression 'I > 2\s(I)'
_cod_data_source_file ao0c01089_si_002.cif
_cod_data_source_block SR108_glassrod_0ma_a
_cod_original_sg_symbol_H-M 'P 21/n'
_cod_database_code 4517587
_shelx_shelxl_version_number 2016/6
_shelx_space_group_comment
;
The symmetry employed for this shelxl refinement is uniquely defined
by the following loop, which should always be used as a source of
symmetry information in preference to the above space-group names.
They are only intended as comments.
;

loop_
_space_group_symop_operation_xyz
'x, y, z'
'-x+1/2, y+1/2, -z+1/2'
'-x, -y, -z'
'x-1/2, -y-1/2, z-1/2'

loop_
_atom_site_label
_atom_site_type_symbol
_atom_site_fract_x
_atom_site_fract_y
_atom_site_fract_z
_atom_site_U_iso_or_equiv
_atom_site_adp_type
_atom_site_occupancy
_atom_site_site_symmetry_order
_atom_site_calc_flag
_atom_site_refinement_flags_posn
_atom_site_refinement_flags_adp
_atom_site_refinement_flags_occupancy
_atom_site_disorder_assembly
_atom_site_disorder_group
Zn1 Zn 0.60751(2) 0.75621(2) 0.41717(2) 0.02396(14) Uani 1 1 d . . . . .
H1E H 1.046(3) 0.409(3) 0.7421(16) 0.041(8) Uiso 1 1 d . . . . .
H1D H 0.860(3) 0.399(3) 0.5233(16) 0.050(8) Uiso 1 1 d . . . . .
O1 O 0.97106(17) 0.75736(15) 0.80730(11) 0.0320(4) Uani 1 1 d . . . . .
N1 N 0.74687(19) 0.75997(15) 0.52491(12) 0.0224(4) Uani 1 1 d . . . . .
C1 C 0.7191(2) 0.7845(2) 0.59038(13) 0.0312(5) Uani 1 1 d . . . . .
H1 H 0.639682 0.806385 0.586234 0.037 Uiso 1 1 calc R U . . .
O2 O 0.89327(16) 0.47583(19) 0.79689(10) 0.0426(5) Uani 1 1 d . . . . .
H2D H -0.104(3) 0.964(2) 0.2649(16) 0.045(8) Uiso 1 1 d . . . . .
O13A O 1.2095(4) 0.5885(4) 0.6480(4) 0.0609(16) Uani 0.822(15) 1 d . . P A 1
H13A H 1.190(5) 0.525(4) 0.634(3) 0.073 Uiso 0.822(15) 1 d . U P A 1
H13B H 1.247(5) 0.600(5) 0.621(3) 0.073 Uiso 0.822(15) 1 d . U P A 1
O13B O 1.260(2) 0.5618(15) 0.6902(12) 0.056(5) Uani 0.178(15) 1 d . . P A 2
N13 N 0.18263(19) 0.9166(2) 0.33846(11) 0.0360(5) Uani 1 1 d D . . . .
H13C H 0.2446(17) 0.913(3) 0.3229(16) 0.043 Uiso 1 1 d D U . . .
N2 N 1.12405(19) 0.7199(2) 0.75889(11) 0.0290(4) Uani 1 1 d . . . . .
H2N H 1.155(3) 0.727(2) 0.7291(19) 0.035 Uiso 1 1 d . U . . .
C2 C 0.8023(2) 0.7790(2) 0.66322(13) 0.0295(5) Uani 1 1 d . . . . .
H2 H 0.778905 0.795787 0.707144 0.035 Uiso 1 1 calc R U . . .
N3 N 1.20823(17) 0.71975(18) 0.83443(10) 0.0249(4) Uani 1 1 d . . . . .
H3A H 1.261495 0.779670 0.839086 0.030 Uiso 1 1 calc R U . . .
H3B H 1.248641 0.649956 0.843284 0.030 Uiso 1 1 calc R U . . .
O3 O 0.65868(17) 0.45765(17) 0.54775(10) 0.0415(5) Uani 1 1 d . . . . .
C3 C 0.9216(2) 0.74797(17) 0.67036(14) 0.0202(5) Uani 1 1 d . . . . .
O4 O 1.07757(17) 0.3703(2) 0.61731(10) 0.0519(5) Uani 1 1 d . . . . .
N4 N 0.78023(18) 0.46182(19) 0.67128(11) 0.0299(4) Uani 1 1 d D . . . .
H4 H 0.7235(18) 0.493(2) 0.6848(15) 0.036 Uiso 1 1 d D U . . .
C4 C 0.9512(2) 0.7244(2) 0.60325(14) 0.0308(5) Uani 1 1 d . . . . .
H4A H 1.030512 0.704495 0.605793 0.037 Uiso 1 1 calc R U . . .
O5 O 0.58298(19) 0.94427(18) 0.41454(11) 0.0429(5) Uani 1 1 d D . . . .
C5A C 0.8661(3) 0.4068(3) 0.57347(15) 0.0391(6) Uani 1 1 d . . . . .
H5A H 0.531(2) 0.976(3) 0.3790(13) 0.047 Uiso 1 1 d D U . . .
H5B H 0.624(2) 0.988(2) 0.4483(13) 0.047 Uiso 1 1 d D U . . .
C5 C 0.8623(2) 0.7305(2) 0.53247(14) 0.0321(6) Uani 1 1 d . . . . .
H5 H 0.883392 0.713319 0.487772 0.038 Uiso 1 1 calc R U . . .
N6 N 0.09303(18) 0.94523(19) 0.43525(11) 0.0286(4) Uani 1 1 d D . . . .
H6C H 0.103(2) 0.959(2) 0.4829(7) 0.034 Uiso 1 1 d D U . . .
O6 O 0.47023(17) 0.74336(14) 0.46948(11) 0.0297(4) Uani 1 1 d D . . . .
H6A H 0.424(2) 0.8011(18) 0.4630(16) 0.036 Uiso 1 1 d D U . . .
H6B H 0.432(2) 0.6796(16) 0.4633(16) 0.036 Uiso 1 1 d D U . . .
C6 C 1.0086(2) 0.74209(16) 0.75065(13) 0.0201(5) Uani 1 1 d . . . . .
O7 O 0.61315(15) 0.56614(17) 0.41115(9) 0.0308(4) Uani 1 1 d D . . . .
C7A C -0.0272(2) 0.9539(2) 0.30376(13) 0.0285(5) Uani 1 1 d . . . . .
H7A H 0.5530(17) 0.535(2) 0.3811(13) 0.034 Uiso 1 1 d D U . . .
H7B H 0.626(3) 0.522(2) 0.4500(11) 0.034 Uiso 1 1 d D U . . .
C7 C 0.7656(2) 0.4416(2) 0.59295(13) 0.0304(5) Uani 1 1 d . . . . .
C8 C 0.8862(2) 0.4534(2) 0.72820(13) 0.0287(5) Uani 1 1 d . . . . .
O8 O -0.10804(15) 0.98179(17) 0.40717(9) 0.0362(4) Uani 1 1 d . . . . .
N9 N 0.98302(19) 0.4200(2) 0.70571(12) 0.0319(5) Uani 1 1 d . . . . .
O9 O 0.29475(15) 0.90957(18) 0.46653(10) 0.0422(5) Uani 1 1 d . . . . .
C10 C 0.9797(2) 0.3967(2) 0.62896(13) 0.0339(5) Uani 1 1 d . . . . .
O10 O 0.07639(17) 0.93601(18) 0.21097(9) 0.0394(4) Uani 1 1 d . . . . .
C11 C -0.0211(2) 0.9613(2) 0.38175(12) 0.0265(5) Uani 1 1 d . . . . .
O11 O -0.0884(3) 0.7784(2) 0.11886(14) 0.0646(7) Uani 1 1 d D . . . .
H11A H -0.027(2) 0.812(3) 0.1475(18) 0.078 Uiso 1 1 d D U . . .
H11B H -0.084(5) 0.762(3) 0.0749(12) 0.078 Uiso 1 1 d D U . . .
C12 C 0.1958(2) 0.9231(2) 0.41644(13) 0.0298(5) Uani 1 1 d . . . . .
O12 O -0.2150(2) 0.6334(2) 0.18741(12) 0.0557(6) Uani 1 1 d D . . . .
H12A H -0.200(3) 0.686(3) 0.1588(18) 0.067 Uiso 1 1 d D U . . .
H12B H -0.271(2) 0.598(3) 0.1550(17) 0.067 Uiso 1 1 d D U . . .
C14 C 0.0742(2) 0.9356(2) 0.28080(13) 0.0312(5) Uani 1 1 d . . . . .

loop_
_atom_site_aniso_label
_atom_site_aniso_U_11
_atom_site_aniso_U_22
_atom_site_aniso_U_33
_atom_site_aniso_U_23
_atom_site_aniso_U_13
_atom_site_aniso_U_12
Zn1 0.0199(2) 0.0343(2) 0.01380(19) 0.00099(8) -0.00067(13) -0.00098(9)
O1 0.0176(9) 0.0618(13) 0.0131(8) -0.0012(6) -0.0004(7) 0.0069(7)
N1 0.0190(10) 0.0286(10) 0.0156(9) 0.0004(6) -0.0008(8) 0.0001(7)
C1 0.0191(11) 0.0530(14) 0.0193(11) -0.0020(10) 0.0024(9) 0.0050(11)
O2 0.0293(9) 0.0708(13) 0.0269(8) -0.0147(8) 0.0070(7) -0.0059(9)
O13A 0.045(2) 0.076(2) 0.067(4) -0.019(2) 0.024(2) 0.0069(17)
O13B 0.050(10) 0.089(10) 0.027(9) 0.006(7) 0.011(8) 0.018(7)
N13 0.0238(10) 0.0555(14) 0.0302(10) -0.0088(9) 0.0106(8) -0.0040(10)
N2 0.0201(10) 0.0512(12) 0.0137(9) 0.0008(8) 0.0023(8) 0.0054(9)
C2 0.0224(12) 0.0477(13) 0.0174(11) -0.0029(10) 0.0047(9) 0.0042(10)
N3 0.0174(9) 0.0341(10) 0.0188(9) 0.0007(7) -0.0010(7) 0.0022(8)
O3 0.0313(10) 0.0508(11) 0.0338(9) 0.0103(8) -0.0029(7) -0.0039(8)
C3 0.0189(12) 0.0227(11) 0.0170(11) -0.0002(6) 0.0022(9) -0.0002(7)
O4 0.0393(11) 0.0805(15) 0.0391(10) -0.0081(9) 0.0169(8) 0.0188(10)
N4 0.0224(10) 0.0383(11) 0.0279(10) -0.0009(8) 0.0060(8) -0.0006(8)
C4 0.0224(12) 0.0488(14) 0.0197(11) -0.0040(9) 0.0042(9) 0.0086(10)
O5 0.0452(11) 0.0295(9) 0.0360(10) 0.0002(7) -0.0146(8) 0.0046(8)
C5A 0.0428(15) 0.0475(16) 0.0245(12) -0.0043(10) 0.0068(11) 0.0058(12)
C5 0.0295(13) 0.0475(14) 0.0176(11) -0.0039(9) 0.0047(10) 0.0087(10)
N6 0.0235(10) 0.0408(11) 0.0197(8) -0.0046(8) 0.0039(8) 0.0023(8)
O6 0.0227(9) 0.0364(10) 0.0287(9) -0.0014(6) 0.0058(8) 0.0011(6)
C6 0.0194(11) 0.0220(11) 0.0165(11) -0.0021(7) 0.0018(9) -0.0004(7)
O7 0.0312(9) 0.0321(9) 0.0249(8) 0.0008(6) 0.0023(7) 0.0000(7)
C7A 0.0216(11) 0.0399(13) 0.0225(10) -0.0024(9) 0.0043(9) -0.0030(9)
C7 0.0313(13) 0.0280(12) 0.0280(12) 0.0036(9) 0.0030(10) -0.0046(9)
C8 0.0240(11) 0.0341(12) 0.0276(11) -0.0043(9) 0.0073(9) -0.0063(9)
O8 0.0218(8) 0.0562(11) 0.0312(8) -0.0028(7) 0.0090(7) 0.0050(8)
N9 0.0230(10) 0.0462(12) 0.0252(10) -0.0049(9) 0.0053(8) 0.0025(9)
O9 0.0223(9) 0.0578(12) 0.0396(10) -0.0166(8) -0.0011(7) 0.0087(8)
C10 0.0360(13) 0.0386(14) 0.0278(11) -0.0044(10) 0.0109(10) 0.0043(11)
O10 0.0325(9) 0.0633(12) 0.0232(8) -0.0041(8) 0.0099(7) -0.0077(8)
C11 0.0205(11) 0.0322(12) 0.0262(10) -0.0008(8) 0.0059(9) -0.0011(9)
O11 0.081(2) 0.0749(15) 0.0426(13) -0.0127(11) 0.0255(13) -0.0300(14)
C12 0.0237(12) 0.0337(12) 0.0319(12) -0.0075(9) 0.0081(10) -0.0009(9)
O12 0.0453(12) 0.0705(16) 0.0488(12) -0.0067(10) 0.0106(10) -0.0148(11)
C14 0.0298(13) 0.0376(13) 0.0263(12) -0.0067(9) 0.0086(10) -0.0100(10)

loop_
_atom_type_symbol
_atom_type_description
_atom_type_scat_dispersion_real
_atom_type_scat_dispersion_imag
_atom_type_scat_source
C C 0.0033 0.0016 'International Tables Vol C Tables 4.2.6.8 and 6.1.1.4'
H H 0.0000 0.0000 'International Tables Vol C Tables 4.2.6.8 and 6.1.1.4'
N N 0.0061 0.0033 'International Tables Vol C Tables 4.2.6.8 and 6.1.1.4'
O O 0.0106 0.0060 'International Tables Vol C Tables 4.2.6.8 and 6.1.1.4'
Zn Zn 0.2839 1.4301 'International Tables Vol C Tables 4.2.6.8 and 6.1.1.4'

loop_
_geom_angle_atom_site_label_1
_geom_angle_atom_site_label_2
_geom_angle_atom_site_label_3
_geom_angle
_geom_angle_site_symmetry_1
_geom_angle_site_symmetry_3
_geom_angle_publ_flag
O6 Zn1 O5 87.78(8) . . ?
O6 Zn1 O7 89.72(6) . . ?
O5 Zn1 O7 173.79(7) . . ?
O6 Zn1 N1 93.27(8) . . ?
O5 Zn1 N1 93.52(7) . . ?
O7 Zn1 N1 92.30(6) . . ?
O6 Zn1 O1 88.07(7) . 4_575 ?
O5 Zn1 O1 89.53(7) . 4_575 ?
O7 Zn1 O1 84.70(6) . 4_575 ?
N1 Zn1 O1 176.71(6) . 4_575 ?
O6 Zn1 N3 164.07(8) . 4_575 ?
O5 Zn1 N3 87.73(8) . 4_575 ?
O7 Zn1 N3 93.16(7) . 4_575 ?
N1 Zn1 N3 102.25(8) . 4_575 ?
O1 Zn1 N3 76.62(7) 4_575 4_575 ?
C6 O1 Zn1 114.41(15) . 4_676 ?
C5 N1 C1 117.1(2) . . ?
C5 N1 Zn1 123.09(17) . . ?
C1 N1 Zn1 119.62(16) . . ?
N1 C1 C2 123.3(2) . . ?
N1 C1 H1 118.4 . . ?
C2 C1 H1 118.4 . . ?
H13A O13A H13B 97(5) . . ?
C12 N13 C14 124.0(2) . . ?
C12 N13 H13C 120(2) . . ?
C14 N13 H13C 115(2) . . ?
C6 N2 N3 119.0(2) . . ?
C6 N2 H2N 127(3) . . ?
N3 N2 H2N 111(3) . . ?
C1 C2 C3 119.1(2) . . ?
C1 C2 H2 120.4 . . ?
C3 C2 H2 120.4 . . ?
N2 N3 Zn1 107.89(13) . 4_676 ?
N2 N3 H3A 110.1 . . ?
Zn1 N3 H3A 110.1 4_676 . ?
N2 N3 H3B 110.1 . . ?
Zn1 N3 H3B 110.1 4_676 . ?
H3A N3 H3B 108.4 . . ?
C4 C3 C2 118.0(2) . . ?
C4 C3 C6 124.8(2) . . ?
C2 C3 C6 117.3(2) . . ?
C8 N4 C7 124.6(2) . . ?
C8 N4 H4 114.7(18) . . ?
C7 N4 H4 119.8(18) . . ?
C5 C4 C3 119.4(2) . . ?
C5 C4 H4A 120.3 . . ?
C3 C4 H4A 120.3 . . ?
Zn1 O5 H5A 121(2) . . ?
Zn1 O5 H5B 122(2) . . ?
H5A O5 H5B 118(3) . . ?
C7 C5A C10 121.8(2) . . ?
C7 C5A H1D 118(2) . . ?
C10 C5A H1D 120(2) . . ?
N1 C5 C4 123.1(2) . . ?
N1 C5 H5 118.4 . . ?
C4 C5 H5 118.4 . . ?
C12 N6 C11 124.71(19) . . ?
C12 N6 H6C 115.4(19) . . ?
C11 N6 H6C 119.3(19) . . ?
Zn1 O6 H6A 116(2) . . ?
Zn1 O6 H6B 117(2) . . ?
H6A O6 H6B 110(3) . . ?
O1 C6 N2 121.9(2) . . ?
O1 C6 C3 119.6(2) . . ?
N2 C6 C3 118.5(2) . . ?
Zn1 O7 H7A 115(2) . . ?
Zn1 O7 H7B 123(2) . . ?
H7A O7 H7B 102(3) . . ?
C14 C7A C11 121.9(2) . . ?
C14 C7A H2D 119.0(17) . . ?
C11 C7A H2D 119.1(17) . . ?
O3 C7 C5A 127.7(2) . . ?
O3 C7 N4 115.1(2) . . ?
C5A C7 N4 117.2(2) . . ?
O2 C8 N4 121.2(2) . . ?
O2 C8 N9 123.0(2) . . ?
N4 C8 N9 115.8(2) . . ?
C8 N9 C10 124.8(2) . . ?
C8 N9 H1E 114(2) . . ?
C10 N9 H1E 121(2) . . ?
O4 C10 C5A 127.1(2) . . ?
O4 C10 N9 117.2(2) . . ?
C5A C10 N9 115.7(2) . . ?
O8 C11 N6 117.99(19) . . ?
O8 C11 C7A 125.8(2) . . ?
N6 C11 C7A 116.2(2) . . ?
H11A O11 H11B 114(4) . . ?
O9 C12 N6 121.9(2) . . ?
O9 C12 N13 122.4(2) . . ?
N6 C12 N13 115.8(2) . . ?
H12A O12 H12B 99(4) . . ?
O10 C14 C7A 125.2(2) . . ?
O10 C14 N13 117.6(2) . . ?
C7A C14 N13 117.3(2) . . ?

loop_
_geom_bond_atom_site_label_1
_geom_bond_atom_site_label_2
_geom_bond_distance
_geom_bond_site_symmetry_2
_geom_bond_publ_flag
Zn1 O6 2.0823(19) . ?
Zn1 O5 2.0940(19) . ?
Zn1 O7 2.1033(19) . ?
Zn1 N1 2.115(2) . ?
Zn1 O1 2.1312(18) 4_575 ?
Zn1 N3 2.1695(19) 4_575 ?
O1 C6 1.237(3) . ?
N1 C5 1.339(3) . ?
N1 C1 1.342(3) . ?
C1 C2 1.374(3) . ?
C1 H1 0.9300 . ?
O2 C8 1.242(3) . ?
O13A H13A 0.76(5) . ?
O13A H13B 0.75(5) . ?
N13 C12 1.370(3) . ?
N13 C14 1.380(3) . ?
N13 H13C 0.845(10) . ?
N2 C6 1.320(3) . ?
N2 N3 1.414(3) . ?
N2 H2N 0.74(3) . ?
C2 C3 1.388(4) . ?
C2 H2 0.9300 . ?
N3 H3A 0.8900 . ?
N3 H3B 0.8900 . ?
O3 C7 1.270(3) . ?
C3 C4 1.379(3) . ?
C3 C6 1.493(3) . ?
O4 C10 1.246(3) . ?
N4 C8 1.342(3) . ?
N4 C7 1.390(3) . ?
N4 H4 0.841(10) . ?
C4 C5 1.377(4) . ?
C4 H4A 0.9300 . ?
O5 H5A 0.816(10) . ?
O5 H5B 0.808(10) . ?
C5A C7 1.366(4) . ?
C5A C10 1.394(4) . ?
C5A H1D 0.89(3) . ?
C5 H5 0.9300 . ?
N6 C12 1.352(3) . ?
N6 C11 1.389(3) . ?
N6 H6C 0.846(10) . ?
O6 H6A 0.819(10) . ?
O6 H6B 0.820(10) . ?
O7 H7A 0.817(10) . ?
O7 H7B 0.830(10) . ?
C7A C14 1.372(3) . ?
C7A C11 1.390(3) . ?
C7A H2D 0.96(3) . ?
C8 N9 1.352(3) . ?
O8 C11 1.245(3) . ?
N9 C10 1.397(3) . ?
N9 H1E 0.83(3) . ?
O9 C12 1.233(3) . ?
O10 C14 1.267(3) . ?
O11 H11A 0.829(10) . ?
O11 H11B 0.829(10) . ?
O12 H12A 0.832(10) . ?
O12 H12B 0.823(10) . ?
